data_9000176
loop_
_publ_author_name
'Smith, J. V.'

_publ_section_title
;
 The crystal structure of staurolite
;
_journal_name_full 'American Mineralogist'
_journal_page_first 1139
_journal_page_last 1155
_journal_volume 53
_journal_year 1968
_chemical_formula_sum 'Al4.374 Fe0.741 Mg0.196 Mn0.019 O12 Si1.856 Ti0.037'
_chemical_name_mineral Staurolite
_space_group_IT_number 12
_symmetry_space_group_name_Hall '-C 2y'
_symmetry_space_group_name_H-M 'C 1 2/m 1'
_cell_angle_alpha 90
_cell_angle_beta 90.0
_cell_angle_gamma 90
_cell_formula_units_Z 4
_cell_length_a 7.8713
_cell_length_b 16.6204
_cell_length_c 5.6560
_cell_volume 739.941
_database_code_amcsd 0000181
_exptl_crystal_density_diffrn 3.690
_cod_original_formula_sum 'Fe.741 Al4.374 Ti.037 Si1.856 Mg.196 Mn.019 O12'
_cod_database_code 9000176

loop_
_space_group_symop_operation_xyz
x,y,z
1/2+x,1/2+y,z
x,-y,z
1/2+x,1/2-y,z
-x,y,-z
1/2-x,1/2+y,-z
-x,-y,-z
1/2-x,1/2-y,-z

loop_
_atom_site_label
_atom_site_fract_x
_atom_site_fract_y
_atom_site_fract_z
_atom_site_occupancy
_atom_site_U_iso_or_equiv
Fe 0.39281 0.00000 0.24815 0.58600 0.01279
Al1 0.39281 0.00000 0.24815 0.29300 0.01279
Ti 0.39281 0.00000 0.24815 0.03700 0.01279
Si 0.13414 0.16612 0.24902 0.92800 0.00317
Al3 0.13414 0.16612 0.24902 0.06300 0.00317
Al1A 0.50000 0.17511 0.00000 0.92600 0.00367
Mg1A 0.50000 0.17511 0.00000 0.04900 0.00367
Al1B 0.50000 0.17477 0.50000 0.92900 0.00393
Mg1B 0.50000 0.17477 0.50000 0.04900 0.00393
Al2 0.26356 0.41042 0.25122 0.93300 0.00456
Mg2 0.26356 0.41042 0.25122 0.04900 0.00456
Al3A 0.00000 0.00000 0.00000 0.27800 0.00545
Fe3A 0.00000 0.00000 0.00000 0.13700 0.00545
Al3B 0.00000 0.00000 0.50000 0.18900 0.00519
Fe3B 0.00000 0.00000 0.50000 0.09300 0.00519
Fe1 0.50000 0.00000 0.00000 0.05400 0.00507
Mn1 0.50000 0.00000 0.00000 0.02600 0.00507
Fe2 0.50000 0.00000 0.50000 0.02600 0.00507
Mn2 0.50000 0.00000 0.50000 0.01200 0.00507
O1A 0.23274 0.00000 0.96313 1.00000 0.00861
O1B 0.23438 0.00000 0.53428 1.00000 0.00874
O2A 0.25569 0.16153 0.01527 1.00000 0.00621
O2B 0.25519 0.16127 0.48391 1.00000 0.00621
O3 0.00143 0.08917 0.24702 1.00000 0.00747
O4 0.02156 0.24925 0.24925 1.00000 0.00570
O5 0.52741 0.10004 0.24944 1.00000 0.00532

loop_
_cod_changelog_entry_id
_cod_changelog_entry_author
_cod_changelog_entry_date
_cod_changelog_entry_text
1
;cod-tools version 3.10.1
Id: cif_fix_AMCSD_atom_labels 10224 2024-08-07 11:09:31Z saulius
;
2024-08-07T19:38:02+03:00
;Changed the following '_atom_site_label' values:
the first duplicated label 'Al'  converted to 'Al1'
duplicated label 'Al' at index 4 converted to 'Al3'
;

loop_
_cod_related_entry_id
_cod_related_entry_database
_cod_related_entry_code
1 AMCSD 0000181
